data_7213269
loop_
_publ_author_name
'Kumar, Subodh'
'Hundal, Geeta'
'Paul, Dharam'
'Hundal, Maninder Singh'
'Singh, Harjit'

_publ_section_title
;
 Heterocalixarenes. Part 4. Synthesis of oxocalix[1]heterocycle[2]arenes:
 a unique H-bonding network in
 calix[1]benzimidazol-2-one[2]arene&#x00B7;&#x200A;1/2 H2O&#x200A;&#x2020;
;
_journal_issue 14
_journal_name_full 'Journal of the Chemical Society, Perkin Transactions 1'
_journal_page_first 2295
_journal_paper_doi 10.1039/b000832j
_journal_year 2000
_chemical_formula_sum 'C23 H19 N2 O3.5'
_chemical_formula_weight 379.40
_chemical_name_systematic
; 
 ? 
;
_space_group_IT_number 60
_symmetry_cell_setting orthorhombic
_symmetry_space_group_name_Hall '-P 2n 2ab'
_symmetry_space_group_name_H-M 'P b c n'
_atom_sites_solution_hydrogens geom
_atom_sites_solution_primary direct
_atom_sites_solution_secondary difmap
_audit_creation_method SHELXL
_cell_angle_alpha 90.00
_cell_angle_beta 90.00
_cell_angle_gamma 90.00
_cell_formula_units_Z 8
_cell_length_a 25.868(2)
_cell_length_b 7.8260(10)
_cell_length_c 18.105(2)
_cell_measurement_reflns_used 43
_cell_measurement_temperature 293(2)
_cell_measurement_theta_max 25
_cell_measurement_theta_min 20
_cell_volume 3665.2(7)
_computing_structure_refinement 'SHELXL-93 (Sheldrick, 1993)'
_computing_structure_solution 'SHELXS-86 (Sheldrick, 1990)'
_diffrn_ambient_temperature 293(2)
_diffrn_measurement_device 'Siemen's P4 '
_diffrn_radiation_monochromator graphite
_diffrn_radiation_source 'fine-focus sealed tube'
_diffrn_radiation_type MoK\a
_diffrn_radiation_wavelength 0.71073
_diffrn_reflns_av_R_equivalents 0.9455
_diffrn_reflns_av_sigmaI/netI 0.0437
_diffrn_reflns_limit_h_max 30
_diffrn_reflns_limit_h_min 0
_diffrn_reflns_limit_k_max 9
_diffrn_reflns_limit_k_min 0
_diffrn_reflns_limit_l_max 21
_diffrn_reflns_limit_l_min 0
_diffrn_reflns_number 3233
_diffrn_reflns_theta_max 25.00
_diffrn_reflns_theta_min 1.57
_exptl_absorpt_coefficient_mu 0.094
_exptl_absorpt_correction_type none
_exptl_crystal_colour colourless
_exptl_crystal_density_diffrn 1.375
_exptl_crystal_description plate
_exptl_crystal_F_000 1592
_exptl_crystal_size_max 0.35
_exptl_crystal_size_mid 0.25
_exptl_crystal_size_min 0.25
_refine_diff_density_max 0.166
_refine_diff_density_min -0.180
_refine_diff_density_rms 0.044
_refine_ls_extinction_method none
_refine_ls_goodness_of_fit_all 1.023
_refine_ls_goodness_of_fit_obs 1.082
_refine_ls_matrix_type full
_refine_ls_number_parameters 262
_refine_ls_number_reflns 2884
_refine_ls_number_restraints 0
_refine_ls_restrained_S_all 1.352
_refine_ls_restrained_S_obs 1.082
_refine_ls_R_factor_all 0.0833
_refine_ls_R_factor_obs 0.0473
_refine_ls_shift/esd_max -0.076
_refine_ls_shift/esd_mean 0.007
_refine_ls_structure_factor_coef Fsqd
_refine_ls_weighting_details 'w=1/[\s^2^(Fo^2^)+(0.0838P)^2^+0.7709P] where P=(Fo^2^+2Fc^2^)/3'
_refine_ls_weighting_scheme calc
_refine_ls_wR_factor_all 0.2025
_refine_ls_wR_factor_obs 0.1327
_reflns_number_observed 2221
_reflns_number_total 3232
_reflns_observed_criterion >2sigma(I)
_cod_data_source_file b000832jsup1.cif
_cod_data_source_block cpd5
_cod_depositor_comments
;
The following automatic conversions were performed:

'_refine_ls_weighting_scheme' value 'calc
w=1/[\s^2^(Fo^2^)+(0.0838P)^2^+0.7709P] where P=(Fo^2^+2Fc^2^)/3' was
changed to 'calc'. New tag '_refine_ls_weighting_details' was
created. The value of the new tag was set to
'w=1/[\s^2^(Fo^2^)+(0.0838P)^2^+0.7709P] where P=(Fo^2^+2Fc^2^)/3'.

Automatic conversion script
Id: cif_fix_values 3143 2015-03-26 13:38:13Z robertas 
;
_cod_original_sg_symbol_H-M Pbcn
_cod_original_formula_sum 'C23 H19 N2 O3.50'
_cod_database_code 7213269

loop_
_symmetry_equiv_pos_as_xyz
'x, y, z'
'-x+1/2, -y+1/2, z+1/2'
'-x, y, -z+1/2'
'x+1/2, -y+1/2, -z'
'-x, -y, -z'
'x-1/2, y-1/2, -z-1/2'
'x, -y, z-1/2'
'-x-1/2, y-1/2, z'

loop_
_atom_site_aniso_label
_atom_site_aniso_U_11
_atom_site_aniso_U_22
_atom_site_aniso_U_33
_atom_site_aniso_U_23
_atom_site_aniso_U_13
_atom_site_aniso_U_12
N1 0.0505(13) 0.0412(13) 0.0321(11) 0.0024(10) 0.0008(10) -0.0035(11)
N2 0.0336(11) 0.0579(15) 0.0302(11) -0.0064(10) 0.0021(9) -0.0023(11)
O1 0.0485(11) 0.0736(14) 0.0332(10) 0.0109(9) 0.0106(9) 0.0092(10)
O2 0.0322(10) 0.097(2) 0.0467(11) -0.0119(11) -0.0044(8) 0.0048(10)
O3 0.0645(13) 0.0628(13) 0.0448(11) -0.0101(10) 0.0051(10) -0.0274(11)
O4 0.071(2) 0.051(2) 0.119(3) 0.000 0.030(2) 0.000
C1 0.070(2) 0.0384(15) 0.0387(15) 0.0063(12) 0.0027(14) 0.0032(15)
C2 0.056(2) 0.0283(13) 0.0333(13) -0.0013(10) 0.0025(12) 0.0035(12)
C3 0.055(2) 0.0402(15) 0.0381(14) -0.0032(12) -0.0078(13) 0.0102(13)
C4 0.0406(14) 0.047(2) 0.0448(15) -0.0081(13) -0.0017(12) 0.0076(13)
C5 0.044(2) 0.0410(15) 0.0361(13) -0.0033(12) 0.0050(12) 0.0011(12)
C6 0.0406(15) 0.0352(13) 0.0296(12) -0.0026(11) 0.0012(11) 0.0017(11)
C7 0.0416(14) 0.0356(14) 0.0344(13) -0.0027(11) 0.0024(11) -0.0006(11)
C8 0.0402(15) 0.0402(14) 0.0294(13) -0.0003(11) 0.0031(11) -0.0028(12)
C9 0.0371(14) 0.0396(14) 0.0324(13) 0.0029(11) 0.0020(11) -0.0033(11)
C10 0.048(2) 0.058(2) 0.0295(13) 0.0011(12) 0.0011(12) -0.0002(13)
C11 0.041(2) 0.073(2) 0.0364(15) -0.0007(14) -0.0087(12) -0.0013(14)
C12 0.0360(15) 0.056(2) 0.0411(15) -0.0031(13) -0.0025(12) 0.0012(13)
C13 0.0348(13) 0.051(2) 0.0324(13) -0.0066(12) 0.0005(11) -0.0010(12)
C14 0.0329(14) 0.047(2) 0.0316(13) -0.0044(11) -0.0025(11) -0.0027(11)
C15 0.0297(14) 0.081(2) 0.0350(14) -0.0095(14) 0.0003(11) 0.0000(14)
C16 0.038(2) 0.106(3) 0.062(2) -0.011(2) -0.0136(15) 0.005(2)
C17 0.048(2) 0.052(2) 0.0294(13) -0.0024(12) 0.0094(12) -0.0138(14)
C18 0.0347(14) 0.049(2) 0.0263(12) -0.0008(11) 0.0015(10) -0.0035(12)
C19 0.0420(14) 0.0421(15) 0.0261(12) 0.0032(11) 0.0039(11) -0.0043(12)
C20 0.0392(14) 0.056(2) 0.0326(13) 0.0081(12) -0.0015(11) -0.0004(13)
C21 0.046(2) 0.055(2) 0.0304(13) 0.0010(12) -0.0009(12) -0.0135(14)
C22 0.053(2) 0.048(2) 0.0350(14) -0.0057(12) 0.0034(13) -0.0077(14)
C23 0.043(2) 0.050(2) 0.0377(14) -0.0042(12) 0.0032(12) 0.0061(13)

loop_
_atom_site_label
_atom_site_type_symbol
_atom_site_fract_x
_atom_site_fract_y
_atom_site_fract_z
_atom_site_U_iso_or_equiv
_atom_site_thermal_displace_type
_atom_site_occupancy
_atom_site_calc_flag
_atom_site_refinement_flags
N1 N 0.13737(8) -0.0196(3) 0.74626(11) 0.0413(5) Uani 1 d .
N2 N 0.07321(8) 0.1593(3) 0.71960(11) 0.0406(6) Uani 1 d .
O1 O 0.19102(7) 0.1728(3) 0.41995(10) 0.0518(5) Uani 1 d .
O2 O -0.03492(7) 0.2658(3) 0.55821(11) 0.0585(6) Uani 1 d .
O3 O 0.06913(8) -0.1173(3) 0.67326(10) 0.0574(6) Uani 1 d .
O4 O 0.0000 -0.3394(5) 0.7500 0.0804(11) Uani 1 d S
H41 H -0.0224(15) -0.2729(56) 0.7780(23) 0.108(15) Uiso 1 d .
C1 C 0.17686(12) -0.1462(4) 0.72468(15) 0.0490(7) Uani 1 d .
H1A H 0.16021(12) -0.2530(4) 0.71150(15) 0.059 Uiso 1 calc R
H1B H 0.19982(12) -0.1678(4) 0.76599(15) 0.059 Uiso 1 calc R
C2 C 0.20784(10) -0.0800(3) 0.65935(13) 0.0392(6) Uani 1 d .
C3 C 0.26067(10) -0.0567(3) 0.66073(14) 0.0446(7) Uani 1 d .
H3 H 0.27966(10) -0.0913(3) 0.70171(14) 0.054 Uiso 1 calc R
C4 C 0.28559(10) 0.0184(3) 0.60096(15) 0.0443(7) Uani 1 d .
H4 H 0.32147(10) 0.0260(3) 0.60085(15) 0.053 Uiso 1 calc R
C5 C 0.25814(10) 0.0817(3) 0.54207(14) 0.0405(6) Uani 1 d .
H5 H 0.27525(10) 0.1369(3) 0.50369(14) 0.049 Uiso 1 calc R
C6 C 0.20437(10) 0.0629(3) 0.53997(13) 0.0351(6) Uani 1 d .
C7 C 0.18101(10) -0.0272(3) 0.59699(13) 0.0372(6) Uani 1 d .
H7 H 0.14602(10) -0.0532(3) 0.59326(13) 0.045 Uiso 1 calc R
C8 C 0.17293(9) 0.1459(3) 0.48093(13) 0.0366(6) Uani 1 d .
C9 C 0.11836(9) 0.1946(3) 0.49901(13) 0.0363(6) Uani 1 d .
C10 C 0.08103(10) 0.1984(4) 0.44447(14) 0.0452(7) Uani 1 d .
H10 H 0.09066(10) 0.1821(4) 0.39549(14) 0.054 Uiso 1 calc R
C11 C 0.02959(11) 0.2261(4) 0.46145(15) 0.0502(7) Uani 1 d .
H11 H 0.00513(11) 0.2322(4) 0.42390(15) 0.060 Uiso 1 calc R
C12 C 0.01451(10) 0.2448(4) 0.53445(15) 0.0442(7) Uani 1 d .
C13 C 0.05144(10) 0.2392(3) 0.59091(13) 0.0394(6) Uani 1 d .
C14 C 0.10260(9) 0.2223(3) 0.57168(13) 0.0373(6) Uani 1 d .
H14 H 0.12760(9) 0.2297(3) 0.60846(13) 0.045 Uiso 1 calc R
C15 C 0.03383(9) 0.2345(4) 0.67086(14) 0.0487(7) Uani 1 d .
H15A H 0.02623(9) 0.3498(4) 0.68721(14) 0.058 Uiso 1 calc R
H15B H 0.00226(9) 0.1681(4) 0.67443(14) 0.058 Uiso 1 calc R
C16 C -0.07478(11) 0.2775(5) 0.5044(2) 0.0690(10) Uani 1 d .
H16A H -0.10748(11) 0.2920(5) 0.5287(2) 0.103 Uiso 1 calc R
H16B H -0.07545(11) 0.1747(5) 0.4755(2) 0.103 Uiso 1 calc R
H16C H -0.06834(11) 0.3736(5) 0.4728(2) 0.103 Uiso 1 calc R
C17 C 0.09077(11) -0.0051(4) 0.70948(13) 0.0431(7) Uani 1 d .
C18 C 0.10908(9) 0.2504(3) 0.76174(13) 0.0367(6) Uani 1 d .
C19 C 0.14910(10) 0.1378(3) 0.77855(13) 0.0367(6) Uani 1 d .
C20 C 0.19031(10) 0.1887(4) 0.82163(13) 0.0425(7) Uani 1 d .
H20 H 0.21719(10) 0.1141(4) 0.83271(13) 0.051 Uiso 1 calc R
C21 C 0.19020(10) 0.3546(4) 0.84768(14) 0.0437(7) Uani 1 d .
H21 H 0.21749(10) 0.3923(4) 0.87688(14) 0.052 Uiso 1 calc R
C22 C 0.15026(10) 0.4657(4) 0.83114(14) 0.0454(7) Uani 1 d .
H22 H 0.15134(10) 0.5767(4) 0.84934(14) 0.054 Uiso 1 calc R
C23 C 0.10862(10) 0.4152(4) 0.78803(14) 0.0436(7) Uani 1 d .
H23 H 0.08159(10) 0.4896(4) 0.77740(14) 0.052 Uiso 1 calc R

loop_
_atom_type_symbol
_atom_type_description
_atom_type_scat_dispersion_real
_atom_type_scat_dispersion_imag
_atom_type_scat_source
C C 0.0033 0.0016 'International Tables Vol C Tables 4.2.6.8 and 6.1.1.4'
H H 0.0000 0.0000 'International Tables Vol C Tables 4.2.6.8 and 6.1.1.4'
N N 0.0061 0.0033 'International Tables Vol C Tables 4.2.6.8 and 6.1.1.4'
O O 0.0106 0.0060 'International Tables Vol C Tables 4.2.6.8 and 6.1.1.4'

loop_
_geom_angle_atom_site_label_1
_geom_angle_atom_site_label_2
_geom_angle_atom_site_label_3
_geom_angle
C17 N1 C19 108.6(2)
C17 N1 C1 122.1(2)
C19 N1 C1 123.6(2)
C17 N2 C18 109.3(2)
C17 N2 C15 121.5(2)
C18 N2 C15 125.7(2)
C12 O2 C16 118.3(2)
N1 C1 C2 110.0(2)
C3 C2 C7 118.1(2)
C3 C2 C1 123.6(2)
C7 C2 C1 118.1(2)
C2 C3 C4 120.1(2)
C5 C4 C3 121.1(3)
C4 C5 C6 119.8(2)
C7 C6 C5 117.8(2)
C7 C6 C8 121.1(2)
C5 C6 C8 121.0(2)
C2 C7 C6 122.6(2)
O1 C8 C6 121.0(2)
O1 C8 C9 121.1(2)
C6 C8 C9 117.9(2)
C10 C9 C14 117.8(2)
C10 C9 C8 120.5(2)
C14 C9 C8 121.4(2)
C9 C10 C11 121.1(2)
C10 C11 C12 120.0(3)
O2 C12 C11 125.4(2)
O2 C12 C13 114.5(2)
C11 C12 C13 120.1(2)
C14 C13 C12 118.4(2)
C14 C13 C15 121.9(2)
C12 C13 C15 119.5(2)
C13 C14 C9 122.4(2)
N2 C15 C13 112.0(2)
O3 C17 N2 126.0(3)
O3 C17 N1 126.5(3)
N2 C17 N1 107.5(2)
C23 C18 C19 121.6(2)
C23 C18 N2 131.5(2)
C19 C18 N2 106.8(2)
C20 C19 C18 121.0(2)
C20 C19 N1 131.2(3)
C18 C19 N1 107.8(2)
C19 C20 C21 117.6(3)
C20 C21 C22 121.2(3)
C21 C22 C23 121.5(3)
C18 C23 C22 117.1(3)

loop_
_geom_bond_atom_site_label_1
_geom_bond_atom_site_label_2
_geom_bond_distance
N1 C17 1.382(3)
N1 C19 1.397(3)
N1 C1 1.476(3)
N2 C17 1.377(4)
N2 C18 1.397(3)
N2 C15 1.471(3)
O1 C8 1.218(3)
O2 C12 1.359(3)
O2 C16 1.421(3)
O3 C17 1.231(3)
C1 C2 1.520(4)
C2 C3 1.379(4)
C2 C7 1.388(4)
C3 C4 1.390(4)
C4 C5 1.373(4)
C5 C6 1.399(4)
C6 C7 1.389(3)
C6 C8 1.492(3)
C8 C9 1.498(3)
C9 C10 1.381(4)
C9 C14 1.394(3)
C10 C11 1.383(4)
C11 C12 1.386(4)
C12 C13 1.400(4)
C13 C14 1.375(3)
C13 C15 1.518(4)
C18 C23 1.375(4)
C18 C19 1.393(4)
C19 C20 1.380(4)
C20 C21 1.381(4)
C21 C22 1.383(4)
C22 C23 1.388(4)

loop_
_geom_torsion_atom_site_label_1
_geom_torsion_atom_site_label_2
_geom_torsion_atom_site_label_3
_geom_torsion_atom_site_label_4
_geom_torsion
C17 N1 C1 C2 81.0(3)
C19 N1 C1 C2 -69.2(3)
N1 C1 C2 C3 121.0(3)
N1 C1 C2 C7 -53.6(3)
C7 C2 C3 C4 0.3(4)
C1 C2 C3 C4 -174.3(2)
C2 C3 C4 C5 4.7(4)
C3 C4 C5 C6 -3.3(4)
C4 C5 C6 C7 -2.9(4)
C4 C5 C6 C8 173.5(2)
C3 C2 C7 C6 -6.7(4)
C1 C2 C7 C6 168.2(2)
C5 C6 C7 C2 8.0(4)
C8 C6 C7 C2 -168.3(2)
C7 C6 C8 O1 -154.7(2)
C5 C6 C8 O1 29.1(4)
C7 C6 C8 C9 25.2(3)
C5 C6 C8 C9 -151.1(2)
O1 C8 C9 C10 29.0(4)
C6 C8 C9 C10 -150.9(3)
O1 C8 C9 C14 -156.8(3)
C6 C8 C9 C14 23.3(4)
C14 C9 C10 C11 -1.0(4)
C8 C9 C10 C11 173.4(3)
C9 C10 C11 C12 -2.2(5)
C16 O2 C12 C11 -2.9(5)
C16 O2 C12 C13 178.3(3)
C10 C11 C12 O2 -177.3(3)
C10 C11 C12 C13 1.3(5)
O2 C12 C13 C14 -178.5(2)
C11 C12 C13 C14 2.8(4)
O2 C12 C13 C15 7.4(4)
C11 C12 C13 C15 -171.4(3)
C12 C13 C14 C9 -6.2(4)
C15 C13 C14 C9 167.8(3)
C10 C9 C14 C13 5.3(4)
C8 C9 C14 C13 -169.0(2)
C17 N2 C15 C13 -59.7(3)
C18 N2 C15 C13 96.9(3)
C14 C13 C15 N2 -17.6(4)
C12 C13 C15 N2 156.4(2)
C18 N2 C17 O3 -177.9(2)
C15 N2 C17 O3 -17.9(4)
C18 N2 C17 N1 1.0(3)
C15 N2 C17 N1 161.1(2)
C19 N1 C17 O3 178.2(2)
C1 N1 C17 O3 24.1(4)
C19 N1 C17 N2 -0.8(3)
C1 N1 C17 N2 -154.9(2)
C17 N2 C18 C23 -178.0(3)
C15 N2 C18 C23 23.0(4)
C17 N2 C18 C19 -0.9(3)
C15 N2 C18 C19 -159.9(2)
C23 C18 C19 C20 -0.9(4)
N2 C18 C19 C20 -178.4(2)
C23 C18 C19 N1 177.8(2)
N2 C18 C19 N1 0.3(3)
C17 N1 C19 C20 178.8(2)
C1 N1 C19 C20 -27.6(4)
C17 N1 C19 C18 0.3(3)
C1 N1 C19 C18 153.9(2)
C18 C19 C20 C21 0.4(4)
N1 C19 C20 C21 -178.0(2)
C19 C20 C21 C22 -0.1(4)
C20 C21 C22 C23 0.2(4)
C19 C18 C23 C22 1.1(4)
N2 C18 C23 C22 177.8(2)
C21 C22 C23 C18 -0.7(4)
